data_7024487
loop_
_publ_author_name
'Wang, Siegfried M. J.'
'Zhao, Liang'
'Mak, Thomas C. W.'

_publ_section_title
;
 Coordination networks constructed with the multinuclear silver-ethynide
 supramolecular synthon 4-nitrophenyl-C[triple bond]C subset Ag(n) (n = 3,
 4, 5).
;
_journal_issue 8
_journal_name_full 'Dalton transactions (Cambridge, England : 2003)'
_journal_page_first 2108
_journal_page_last 2121
_journal_paper_doi 10.1039/b917789b
_journal_volume 39
_journal_year 2010
_chemical_formula_moiety '(Ag C8 H4 N O2) 5(Ag C2 F3 O2) 3(C2 H3 N)'
_chemical_formula_sum 'C24 H13 Ag6 F15 N4 O12'
_chemical_formula_weight 1481.60
_chemical_name_common 'Compound 2'
_chemical_name_systematic
;
?
;
_space_group_IT_number 2
_symmetry_cell_setting triclinic
_symmetry_space_group_name_Hall '-P 1'
_symmetry_space_group_name_H-M 'P -1'
_atom_sites_solution_hydrogens geom
_atom_sites_solution_primary direct
_atom_sites_solution_secondary difmap
_audit_creation_method SHELXL-97
_cell_angle_alpha 82.813(3)
_cell_angle_beta 79.887(3)
_cell_angle_gamma 74.567(2)
_cell_formula_units_Z 2
_cell_length_a 8.7013(12)
_cell_length_b 11.0181(15)
_cell_length_c 21.853(3)
_cell_measurement_reflns_used 237
_cell_measurement_temperature 296(2)
_cell_volume 1981.4(5)
_computing_cell_refinement 'BrukerAXS APEX2 Suite 2.1.4'
_computing_data_collection 'BrukerAXS APEX2 Suite 2.1.4'
_computing_data_reduction 'BrukerAXS APEX2 Suite 2.1.4'
_computing_molecular_graphics 'BrukerAXS APEX2 Suite 2.1.4'
_computing_publication_material 'BrukerAXS APEX2 Suite 2.1.4'
_computing_structure_refinement 'SHELXL-97 (Sheldrick, 1997)'
_computing_structure_solution 'SHELXS-97 (Sheldrick, 1990)'
_diffrn_ambient_temperature 296(2)
_diffrn_measured_fraction_theta_full 0.988
_diffrn_measured_fraction_theta_max 0.988
_diffrn_measurement_device_type 'BrukerAXS Kappa APEX2 CCD'
_diffrn_measurement_method 'Phi scan and Omega scan'
_diffrn_radiation_monochromator graphite
_diffrn_radiation_source 'fine-focus sealed tube'
_diffrn_radiation_type MoK\a
_diffrn_radiation_wavelength 0.71073
_diffrn_reflns_av_R_equivalents 0.0327
_diffrn_reflns_av_sigmaI/netI 0.0195
_diffrn_reflns_limit_h_max 12
_diffrn_reflns_limit_h_min -12
_diffrn_reflns_limit_k_max 15
_diffrn_reflns_limit_k_min -15
_diffrn_reflns_limit_l_max 30
_diffrn_reflns_limit_l_min -30
_diffrn_reflns_number 87123
_diffrn_reflns_theta_full 29.77
_diffrn_reflns_theta_max 29.77
_diffrn_reflns_theta_min 1.92
_exptl_absorpt_coefficient_mu 3.037
_exptl_absorpt_correction_T_max 0.5547
_exptl_absorpt_correction_T_min 0.3838
_exptl_absorpt_correction_type multi-scan
_exptl_absorpt_process_details SADABS
_exptl_crystal_colour Yellow
_exptl_crystal_density_diffrn 2.483
_exptl_crystal_density_method 'not measured'
_exptl_crystal_description Block
_exptl_crystal_F_000 1396
_exptl_crystal_size_max 0.39
_exptl_crystal_size_mid 0.23
_exptl_crystal_size_min 0.22
_refine_diff_density_max 1.108
_refine_diff_density_min -1.501
_refine_diff_density_rms 0.100
_refine_ls_extinction_method none
_refine_ls_goodness_of_fit_ref 1.010
_refine_ls_hydrogen_treatment constr
_refine_ls_matrix_type full
_refine_ls_number_parameters 651
_refine_ls_number_reflns 11182
_refine_ls_number_restraints 0
_refine_ls_restrained_S_all 1.010
_refine_ls_R_factor_all 0.0501
_refine_ls_R_factor_gt 0.0352
_refine_ls_shift/su_max 0.001
_refine_ls_shift/su_mean 0.000
_refine_ls_structure_factor_coef Fsqd
_refine_ls_weighting_details 'calc w=1/[\s^2^(Fo^2^)+(0.0370P)^2^+3.4398P] where P=(Fo^2^+2Fc^2^)/3'
_refine_ls_weighting_scheme calc
_refine_ls_wR_factor_gt 0.0812
_refine_ls_wR_factor_ref 0.0895
_reflns_number_gt 8690
_reflns_number_total 11182
_reflns_threshold_expression >2sigma(I)
_cod_data_source_file b917789b.txt
_cod_data_source_block 729721
_cod_depositor_comments
;
The following automatic conversions were performed:

'_symmetry_cell_setting' value 'Triclinic' changed to 'triclinic'
according to /home/saulius/struct/CIF-dictionaries/cif_core.dic
dictionary named 'cif_core.dic' version 2.4.2 from
2011-04-26.

'_exptl_absorpt_correction_type' value 'Multi-scan'
changed to 'multi-scan' according to
/home/saulius/struct/CIF-dictionaries/cif_core.dic dictionary named
'cif_core.dic' version 2.4.2 from 2011-04-26.

Automatic conversion script
Id: cif_fix_values 1891 2012-01-12 08:04:46Z andrius 
;
_cod_original_sg_symbol_H-M P-1
_cod_database_code 7024487

loop_
_symmetry_equiv_pos_as_xyz
'x, y, z'
'-x, -y, -z'

loop_
_atom_site_label
_atom_site_type_symbol
_atom_site_fract_x
_atom_site_fract_y
_atom_site_fract_z
_atom_site_U_iso_or_equiv
_atom_site_adp_type
_atom_site_occupancy
_atom_site_symmetry_multiplicity
_atom_site_calc_flag
_atom_site_refinement_flags
_atom_site_disorder_assembly
_atom_site_disorder_group
Ag1 Ag -0.11731(3) 0.33024(3) 0.270294(14) 0.04742(7) Uani 1 1 d . . .
Ag2 Ag 0.50914(4) 0.25732(3) 0.235440(15) 0.05550(9) Uani 1 1 d . . .
Ag3 Ag 0.08082(4) 0.11991(3) 0.344752(14) 0.04859(8) Uani 1 1 d . . .
Ag4 Ag 0.21465(4) 0.17558(3) 0.215242(13) 0.04770(8) Uani 1 1 d . . .
Ag5 Ag 0.18480(4) 0.36945(3) 0.303209(17) 0.05461(9) Uani 1 1 d . . .
Ag6 Ag 0.72421(6) 0.43800(5) 0.11807(3) 0.09185(15) Uani 1 1 d . A .
C1 C 0.3210(4) 0.1608(4) 0.29881(17) 0.0448(8) Uani 1 1 d . . .
C2 C 0.4219(4) 0.1072(4) 0.33128(17) 0.0434(8) Uani 1 1 d . . .
C3 C 0.5276(3) 0.0449(2) 0.37537(10) 0.0433(8) Uani 1 1 d G . .
C4 C 0.6161(3) 0.11202(19) 0.39859(12) 0.0540(10) Uani 1 1 d G . .
H4 H 0.6136 0.1949 0.3829 0.065 Uiso 1 1 calc R . .
C5 C 0.7083(3) 0.0553(2) 0.44519(12) 0.0560(10) Uani 1 1 d G . .
H5 H 0.7675 0.1003 0.4607 0.067 Uiso 1 1 calc R . .
C6 C 0.7120(3) -0.0685(2) 0.46858(11) 0.0512(9) Uani 1 1 d G . .
C7 C 0.6235(3) -0.13568(18) 0.44536(12) 0.0570(10) Uani 1 1 d G . .
H7 H 0.6260 -0.2185 0.4610 0.068 Uiso 1 1 calc R . .
C8 C 0.5313(3) -0.0790(2) 0.39876(12) 0.0566(10) Uani 1 1 d G . .
H8 H 0.4721 -0.1239 0.3832 0.068 Uiso 1 1 calc R . .
C9 C 0.4873(5) 0.4937(4) 0.3035(2) 0.0514(9) Uani 1 1 d . A .
C10 C 0.5418(6) 0.6068(4) 0.3205(3) 0.0677(13) Uani 1 1 d . . .
C11 C 0.9046(5) 0.0812(4) 0.20404(19) 0.0465(8) Uani 1 1 d . A .
C12 C 0.8359(6) -0.0223(5) 0.1853(3) 0.0704(14) Uani 1 1 d . . .
C13 C 0.4498(6) 0.2450(5) 0.0994(2) 0.0663(12) Uani 1 1 d . A .
C14 C 0.5073(12) 0.2559(11) 0.0265(3) 0.133(4) Uani 1 1 d . . .
C15 C -0.1142(5) 0.3753(3) 0.40527(18) 0.0447(8) Uani 1 1 d . A .
C16 C -0.2095(7) 0.4002(5) 0.4706(2) 0.0728(14) Uani 1 1 d . . .
C17 C 0.0644(6) 0.4987(4) 0.1770(2) 0.0617(11) Uani 1 1 d . A .
C18 C 0.0834(9) 0.5768(7) 0.1139(3) 0.0895(18) Uani 1 1 d . . .
C19 C 0.4748(10) 0.7077(9) 0.1521(3) 0.111(3) Uani 1 1 d . . .
C20 C 0.3678(14) 0.8295(11) 0.1640(5) 0.200(6) Uani 1 1 d . . .
H1 H 0.3947 0.8603 0.1990 0.301 Uiso 1 1 calc R . .
H2 H 0.2585 0.8219 0.1732 0.301 Uiso 1 1 calc R . .
H3 H 0.3787 0.8876 0.1279 0.301 Uiso 1 1 calc R . .
C21 C 1.0020(9) 0.2172(7) 0.0503(3) 0.0856(17) Uani 1 1 d . . .
C22 C 1.1274(9) 0.1147(8) 0.0235(4) 0.114(3) Uani 1 1 d . . .
H9 H 1.2170 0.0956 0.0462 0.171 Uiso 1 1 calc R . .
H10 H 1.1621 0.1392 -0.0193 0.171 Uiso 1 1 calc R . .
H11 H 1.0861 0.0414 0.0259 0.171 Uiso 1 1 calc R . .
C23 C 0.0221(5) -0.1660(4) 0.3442(2) 0.0590(11) Uani 1 1 d . . .
C24 C 0.0051(7) -0.2931(4) 0.3450(3) 0.0871(18) Uani 1 1 d . . .
H12 H 0.1097 -0.3511 0.3413 0.131 Uiso 1 1 calc R . .
H13 H -0.0475 -0.2987 0.3107 0.131 Uiso 1 1 calc R . .
H14 H -0.0583 -0.3140 0.3835 0.131 Uiso 1 1 calc R . .
F1 F 0.439(2) 0.7101(13) 0.3075(11) 0.120(6) Uani 0.63(4) 1 d P A 1
F2 F 0.576(3) 0.5958(11) 0.3733(9) 0.111(6) Uani 0.63(4) 1 d P A 1
F3 F 0.681(2) 0.6198(15) 0.2818(10) 0.117(5) Uani 0.63(4) 1 d P A 1
F4 F 0.716(4) -0.047(3) 0.2255(15) 0.152(12) Uani 0.43(3) 1 d P B 1
F5 F 0.934(2) -0.128(2) 0.183(2) 0.159(15) Uani 0.43(3) 1 d P B 1
F6 F 0.788(6) 0.011(3) 0.1323(14) 0.177(15) Uani 0.43(3) 1 d P B 1
F7 F 0.5395(11) 0.3769(9) 0.0103(4) 0.096(3) Uiso 0.512(10) 1 d P C 1
F8 F 0.6542(14) 0.1778(10) 0.0150(5) 0.127(4) Uiso 0.512(10) 1 d P C 1
F9 F 0.4201(14) 0.2359(12) -0.0052(5) 0.129(4) Uiso 0.512(10) 1 d P C 1
F10 F -0.3621(7) 0.3903(12) 0.4737(4) 0.103(3) Uani 0.778(19) 1 d P D 1
F11 F -0.2259(18) 0.5128(10) 0.4858(6) 0.129(6) Uani 0.778(19) 1 d P D 1
F12 F -0.1489(15) 0.3131(12) 0.5118(4) 0.125(6) Uani 0.778(19) 1 d P D 1
F13 F 0.1519(19) 0.6707(8) 0.1160(8) 0.132(5) Uani 0.71(3) 1 d P E 1
F14 F -0.0592(16) 0.6375(19) 0.1007(9) 0.177(9) Uani 0.71(3) 1 d P E 1
F15 F 0.171(3) 0.5055(9) 0.0707(5) 0.150(7) Uani 0.71(3) 1 d P E 1
F16 F 0.690(2) 0.5869(18) 0.322(2) 0.108(11) Uani 0.37(4) 1 d P A 2
F17 F 0.486(4) 0.715(2) 0.2927(12) 0.104(9) Uani 0.37(4) 1 d P A 2
F18 F 0.474(5) 0.632(3) 0.3815(10) 0.115(11) Uani 0.37(4) 1 d P A 2
F19 F 0.892(3) -0.0460(16) 0.1267(6) 0.119(6) Uani 0.57(3) 1 d P B 2
F20 F 0.6821(14) 0.0085(17) 0.1884(15) 0.148(10) Uani 0.57(3) 1 d P B 2
F21 F 0.884(3) -0.1289(14) 0.2148(8) 0.130(9) Uani 0.57(3) 1 d P B 2
F22 F 0.5379(14) 0.1453(10) 0.0045(5) 0.126(4) Uiso 0.488(10) 1 d P C 2
F23 F 0.3594(10) 0.3148(9) -0.0006(4) 0.096(3) Uiso 0.488(10) 1 d P C 2
F24 F 0.6060(15) 0.3105(12) 0.0079(5) 0.127(4) Uiso 0.488(10) 1 d P C 2
F25 F -0.103(4) 0.431(8) 0.5062(16) 0.18(2) Uani 0.222(19) 1 d P D 2
F26 F -0.237(11) 0.312(4) 0.504(2) 0.19(3) Uani 0.222(19) 1 d P D 2
F27 F -0.299(8) 0.495(5) 0.475(2) 0.19(3) Uani 0.222(19) 1 d P D 2
F28 F 0.039(7) 0.534(3) 0.0679(8) 0.118(14) Uani 0.29(3) 1 d P E 2
F29 F 0.210(6) 0.598(8) 0.0983(14) 0.20(3) Uani 0.29(3) 1 d P E 2
F30 F -0.020(7) 0.675(3) 0.1060(14) 0.16(2) Uani 0.29(3) 1 d P E 2
N1 N 0.7976(4) -0.1241(4) 0.51945(17) 0.0634(10) Uani 1 1 d . . .
N2 N 0.5590(7) 0.6129(7) 0.1427(3) 0.0986(17) Uani 1 1 d . . .
N3 N 0.9037(8) 0.2932(6) 0.0714(3) 0.1001(17) Uani 1 1 d . . .
N4 N 0.0352(5) -0.0678(4) 0.3443(2) 0.0677(10) Uani 1 1 d . . .
O1 O 0.8662(4) -0.0589(4) 0.54106(17) 0.0847(12) Uani 1 1 d . . .
O2 O 0.7961(5) -0.2312(4) 0.5402(2) 0.0927(13) Uani 1 1 d . . .
O3 O 0.5923(3) 0.4135(3) 0.27432(17) 0.0628(8) Uani 1 1 d . . .
O4 O 0.3473(4) 0.4970(4) 0.3213(2) 0.0939(14) Uani 1 1 d . . .
O5 O 0.8066(3) 0.1630(3) 0.23431(16) 0.0612(8) Uani 1 1 d . . .
O6 O 1.0505(3) 0.0675(3) 0.18742(15) 0.0578(7) Uani 1 1 d . . .
O7 O 0.5191(5) 0.2934(4) 0.13025(15) 0.0804(11) Uani 1 1 d . . .
O8 O 0.3448(5) 0.1873(4) 0.11577(15) 0.0802(11) Uani 1 1 d . . .
O9 O -0.1423(3) 0.2874(3) 0.38120(13) 0.0503(6) Uani 1 1 d . . .
O10 O -0.0204(4) 0.4411(3) 0.38424(15) 0.0576(7) Uani 1 1 d . . .
O11 O -0.0215(5) 0.4250(4) 0.18036(17) 0.0873(12) Uani 1 1 d . . .
O12 O 0.1366(6) 0.5181(4) 0.2158(2) 0.0935(13) Uani 1 1 d . . .

loop_
_atom_site_aniso_label
_atom_site_aniso_U_11
_atom_site_aniso_U_22
_atom_site_aniso_U_33
_atom_site_aniso_U_23
_atom_site_aniso_U_13
_atom_site_aniso_U_12
Ag1 0.04072(14) 0.05282(16) 0.05166(16) -0.00639(12) -0.00773(12) -0.01525(12)
Ag2 0.04607(16) 0.0777(2) 0.05105(17) -0.01687(15) 0.00107(13) -0.02995(15)
Ag3 0.05161(16) 0.04626(15) 0.05180(17) 0.00106(12) -0.00732(12) -0.02150(12)
Ag4 0.04545(15) 0.06101(18) 0.03971(14) -0.01087(12) -0.00902(11) -0.01378(13)
Ag5 0.04108(15) 0.05002(16) 0.0764(2) -0.01842(15) -0.00545(14) -0.01380(12)
Ag6 0.0911(3) 0.0930(3) 0.0936(3) 0.0040(3) -0.0173(3) -0.0296(3)
C1 0.0393(18) 0.056(2) 0.0427(19) 0.0007(16) -0.0106(15) -0.0171(16)
C2 0.0404(18) 0.051(2) 0.0427(19) -0.0039(15) -0.0055(14) -0.0176(15)
C3 0.0379(17) 0.053(2) 0.0399(18) -0.0056(15) -0.0072(14) -0.0101(15)
C4 0.053(2) 0.069(3) 0.047(2) 0.0106(18) -0.0144(17) -0.028(2)
C5 0.042(2) 0.081(3) 0.051(2) 0.004(2) -0.0120(17) -0.026(2)
C6 0.0389(18) 0.069(3) 0.0376(18) -0.0040(17) -0.0038(14) -0.0009(17)
C7 0.064(3) 0.046(2) 0.055(2) 0.0010(17) -0.013(2) -0.0020(19)
C8 0.064(3) 0.047(2) 0.061(3) -0.0133(18) -0.021(2) -0.0056(19)
C9 0.045(2) 0.046(2) 0.070(3) -0.0101(18) -0.0218(19) -0.0107(16)
C10 0.061(3) 0.051(2) 0.100(4) -0.018(2) -0.030(3) -0.013(2)
C11 0.0440(19) 0.0474(19) 0.053(2) -0.0132(16) -0.0124(16) -0.0127(16)
C12 0.060(3) 0.066(3) 0.097(4) -0.037(3) -0.016(3) -0.019(2)
C13 0.071(3) 0.092(4) 0.039(2) -0.005(2) -0.001(2) -0.031(3)
C14 0.145(7) 0.224(11) 0.082(4) 0.016(5) -0.029(5) -0.144(8)
C15 0.0457(19) 0.0402(18) 0.0455(19) -0.0047(15) -0.0055(15) -0.0068(15)
C16 0.081(4) 0.072(3) 0.059(3) -0.018(3) 0.005(3) -0.011(3)
C17 0.068(3) 0.055(2) 0.057(3) 0.002(2) -0.003(2) -0.014(2)
C18 0.100(5) 0.076(4) 0.088(5) 0.022(3) -0.004(4) -0.034(4)
C19 0.099(5) 0.147(7) 0.076(4) -0.004(4) -0.028(4) -0.002(5)
C20 0.201(12) 0.193(11) 0.149(9) -0.058(8) -0.067(8) 0.096(9)
C21 0.089(4) 0.111(5) 0.073(4) -0.001(3) -0.032(3) -0.041(4)
C22 0.102(5) 0.150(7) 0.105(5) -0.046(5) -0.019(4) -0.039(5)
C23 0.058(2) 0.045(2) 0.072(3) -0.0111(19) 0.005(2) -0.0152(18)
C24 0.088(4) 0.044(2) 0.129(5) -0.022(3) 0.003(4) -0.021(3)
F1 0.100(7) 0.043(5) 0.226(17) -0.020(7) -0.059(8) -0.007(5)
F2 0.149(13) 0.101(6) 0.111(10) -0.023(5) -0.072(10) -0.039(8)
F3 0.113(7) 0.111(8) 0.152(12) -0.040(7) 0.005(7) -0.077(6)
F4 0.15(2) 0.137(18) 0.20(2) -0.099(14) 0.080(14) -0.108(17)
F5 0.094(9) 0.074(12) 0.32(4) -0.105(19) -0.023(17) -0.006(8)
F6 0.29(4) 0.15(2) 0.16(2) 0.004(16) -0.15(3) -0.12(2)
F10 0.065(3) 0.130(6) 0.100(5) -0.028(5) 0.030(3) -0.019(3)
F11 0.161(12) 0.118(8) 0.117(7) -0.082(7) 0.032(7) -0.053(8)
F12 0.117(6) 0.170(13) 0.047(3) 0.016(5) -0.003(4) 0.018(7)
F13 0.158(11) 0.089(6) 0.151(10) 0.034(5) -0.003(7) -0.066(6)
F14 0.118(7) 0.184(15) 0.229(15) 0.146(13) -0.088(9) -0.073(9)
F15 0.212(17) 0.119(6) 0.071(5) 0.009(4) 0.035(7) -0.001(8)
F16 0.058(7) 0.077(9) 0.21(3) -0.052(14) -0.040(12) -0.026(5)
F17 0.18(3) 0.058(8) 0.102(11) 0.027(7) -0.077(13) -0.058(13)
F18 0.17(2) 0.124(15) 0.078(8) -0.058(9) 0.024(11) -0.092(16)
F19 0.199(15) 0.107(10) 0.083(7) -0.038(7) -0.033(8) -0.070(9)
F20 0.057(5) 0.112(11) 0.30(3) -0.104(14) -0.038(9) -0.026(5)
F21 0.23(3) 0.070(8) 0.122(9) 0.021(7) -0.078(11) -0.080(12)
F25 0.11(2) 0.38(6) 0.087(16) -0.12(3) 0.003(14) -0.08(3)
F26 0.35(9) 0.14(4) 0.08(2) -0.04(2) 0.11(4) -0.15(6)
F27 0.19(5) 0.17(5) 0.10(2) -0.01(3) 0.04(3) 0.12(4)
F28 0.22(4) 0.089(16) 0.048(8) 0.022(8) -0.029(13) -0.06(2)
F29 0.18(3) 0.40(8) 0.086(16) 0.06(3) 0.003(18) -0.21(5)
F30 0.24(5) 0.087(16) 0.109(16) 0.037(11) 0.02(2) 0.00(2)
N1 0.0453(19) 0.086(3) 0.0450(19) 0.0019(19) -0.0054(15) 0.0031(19)
N2 0.090(4) 0.122(5) 0.075(3) -0.001(3) -0.019(3) -0.011(3)
N3 0.102(4) 0.111(5) 0.087(4) 0.003(3) -0.022(3) -0.026(4)
N4 0.077(3) 0.048(2) 0.081(3) -0.0082(18) -0.001(2) -0.0251(19)
O1 0.068(2) 0.137(4) 0.059(2) 0.020(2) -0.0296(17) -0.042(2)
O2 0.105(3) 0.077(3) 0.083(3) 0.010(2) -0.043(2) 0.012(2)
O3 0.0405(14) 0.0553(17) 0.097(2) -0.0259(16) -0.0127(15) -0.0100(13)
O4 0.0481(18) 0.092(3) 0.154(4) -0.066(3) 0.003(2) -0.0249(18)
O5 0.0445(15) 0.0592(17) 0.087(2) -0.0341(16) -0.0025(14) -0.0171(13)
O6 0.0461(15) 0.0637(18) 0.0685(19) -0.0243(15) -0.0062(13) -0.0150(13)
O7 0.099(3) 0.110(3) 0.0490(18) -0.0039(18) -0.0056(18) -0.061(2)
O8 0.084(2) 0.127(3) 0.0465(17) -0.0163(19) 0.0023(16) -0.059(2)
O9 0.0495(15) 0.0538(15) 0.0511(15) -0.0082(12) -0.0033(12) -0.0199(12)
O10 0.0612(17) 0.0414(14) 0.0697(19) -0.0118(13) 0.0027(14) -0.0166(13)
O11 0.107(3) 0.113(3) 0.060(2) 0.024(2) -0.021(2) -0.067(3)
O12 0.119(3) 0.088(3) 0.088(3) 0.013(2) -0.028(3) -0.052(3)

loop_
_atom_type_symbol
_atom_type_description
_atom_type_scat_dispersion_real
_atom_type_scat_dispersion_imag
_atom_type_scat_source
C C 0.0033 0.0016 'International Tables Vol C Tables 4.2.6.8 and 6.1.1.4'
H H 0.0000 0.0000 'International Tables Vol C Tables 4.2.6.8 and 6.1.1.4'
N N 0.0061 0.0033 'International Tables Vol C Tables 4.2.6.8 and 6.1.1.4'
O O 0.0106 0.0060 'International Tables Vol C Tables 4.2.6.8 and 6.1.1.4'
F F 0.0171 0.0103 'International Tables Vol C Tables 4.2.6.8 and 6.1.1.4'
Ag Ag -0.8971 1.1015 'International Tables Vol C Tables 4.2.6.8 and 6.1.1.4'

loop_
_geom_angle_atom_site_label_1
_geom_angle_atom_site_label_2
_geom_angle_atom_site_label_3
_geom_angle
_geom_angle_site_symmetry_1
_geom_angle_site_symmetry_3
O11 Ag1 O5 101.47(14) . 1_455
O11 Ag1 O9 152.11(12) . .
O5 Ag1 O9 104.95(11) 1_455 .
O11 Ag1 O3 102.15(14) . 1_455
O5 Ag1 O3 77.86(10) 1_455 1_455
O9 Ag1 O3 92.08(11) . 1_455
O11 Ag1 Ag3 124.51(12) . .
O5 Ag1 Ag3 83.21(8) 1_455 .
O9 Ag1 Ag3 51.43(7) . .
O3 Ag1 Ag3 132.28(9) 1_455 .
O11 Ag1 Ag5 79.34(10) . .
O5 Ag1 Ag5 136.05(7) 1_455 .
O9 Ag1 Ag5 75.51(7) . .
O3 Ag1 Ag5 145.63(7) 1_455 .
Ag3 Ag1 Ag5 62.487(13) . .
O11 Ag1 Ag4 68.56(12) . .
O5 Ag1 Ag4 80.15(7) 1_455 .
O9 Ag1 Ag4 107.27(7) . .
O3 Ag1 Ag4 153.81(7) 1_455 .
Ag3 Ag1 Ag4 57.770(12) . .
Ag5 Ag1 Ag4 58.970(13) . .
O7 Ag2 O3 110.07(13) . .
O7 Ag2 C1 122.84(13) . .
O3 Ag2 C1 119.28(13) . .
O7 Ag2 O5 96.32(13) . .
O3 Ag2 O5 77.06(9) . .
C1 Ag2 O5 120.42(12) . .
O7 Ag2 C2 142.28(12) . .
O3 Ag2 C2 107.55(12) . .
C1 Ag2 C2 27.30(12) . .
O5 Ag2 C2 94.67(11) . .
O7 Ag2 Ag5 112.16(11) . .
O3 Ag2 Ag5 85.83(7) . .
C1 Ag2 Ag5 49.47(10) . .
O5 Ag2 Ag5 150.51(8) . .
C2 Ag2 Ag5 67.65(8) . .
O7 Ag2 Ag4 78.29(9) . .
O3 Ag2 Ag4 143.94(7) . .
C1 Ag2 Ag4 44.85(9) . .
O5 Ag2 Ag4 138.27(6) . .
C2 Ag2 Ag4 69.66(8) . .
Ag5 Ag2 Ag4 59.344(13) . .
N4 Ag3 C1 121.29(15) . .
N4 Ag3 O9 117.51(13) . .
C1 Ag3 O9 120.59(12) . .
N4 Ag3 O1 88.18(16) . 2_656
C1 Ag3 O1 100.74(12) . 2_656
O9 Ag3 O1 88.62(12) . 2_656
N4 Ag3 Ag4 103.29(11) . .
C1 Ag3 Ag4 47.04(9) . .
O9 Ag3 Ag4 111.77(7) . .
O1 Ag3 Ag4 147.22(8) 2_656 .
N4 Ag3 Ag1 115.67(12) . .
C1 Ag3 Ag1 94.37(10) . .
O9 Ag3 Ag1 51.43(7) . .
O1 Ag3 Ag1 139.14(10) 2_656 .
Ag4 Ag3 Ag1 62.428(12) . .
N4 Ag3 Ag5 162.52(11) . .
C1 Ag3 Ag5 47.52(10) . .
O9 Ag3 Ag5 73.41(7) . .
O1 Ag3 Ag5 106.38(10) 2_656 .
Ag4 Ag3 Ag5 59.246(11) . .
Ag1 Ag3 Ag5 58.902(12) . .
C1 Ag4 O8 125.89(14) . .
C1 Ag4 O6 131.79(13) . 1_455
O8 Ag4 O6 91.32(12) . 1_455
C1 Ag4 Ag3 50.86(10) . .
O8 Ag4 Ag3 170.86(12) . .
O6 Ag4 Ag3 87.30(8) 1_455 .
C1 Ag4 Ag5 49.97(11) . .
O8 Ag4 Ag5 122.40(10) . .
O6 Ag4 Ag5 136.94(7) 1_455 .
Ag3 Ag4 Ag5 63.382(13) . .
C1 Ag4 Ag2 49.98(10) . .
O8 Ag4 Ag2 79.27(9) . .
O6 Ag4 Ag2 163.34(7) 1_455 .
Ag3 Ag4 Ag2 99.803(13) . .
Ag5 Ag4 Ag2 58.999(11) . .
C1 Ag4 Ag1 95.00(10) . .
O8 Ag4 Ag1 128.75(11) . .
O6 Ag4 Ag1 79.04(7) 1_455 .
Ag3 Ag4 Ag1 59.803(11) . .
Ag5 Ag4 Ag1 59.390(11) . .
Ag2 Ag4 Ag1 117.569(15) . .
C1 Ag5 O10 122.56(12) . .
C1 Ag5 O4 112.77(13) . .
O10 Ag5 O4 94.38(12) . .
C1 Ag5 O12 125.53(15) . .
O10 Ag5 O12 106.42(15) . .
O4 Ag5 O12 83.27(17) . .
C1 Ag5 Ag2 50.91(9) . .
O10 Ag5 Ag2 160.70(8) . .
O4 Ag5 Ag2 75.36(9) . .
O12 Ag5 Ag2 88.83(12) . .
C1 Ag5 Ag4 46.06(9) . .
O10 Ag5 Ag4 129.97(7) . .
O4 Ag5 Ag4 135.61(9) . .
O12 Ag5 Ag4 85.25(11) . .
Ag2 Ag5 Ag4 61.656(12) . .
C1 Ag5 Ag1 93.96(9) . .
O10 Ag5 Ag1 73.58(8) . .
O4 Ag5 Ag1 152.90(11) . .
O12 Ag5 Ag1 77.31(11) . .
Ag2 Ag5 Ag1 122.391(16) . .
Ag4 Ag5 Ag1 61.640(11) . .
C1 Ag5 Ag3 47.31(9) . .
O10 Ag5 Ag3 81.37(7) . .
O4 Ag5 Ag3 145.02(13) . .
O12 Ag5 Ag3 131.37(10) . .
Ag2 Ag5 Ag3 97.580(15) . .
Ag4 Ag5 Ag3 57.372(13) . .
Ag1 Ag5 Ag3 58.611(10) . .
N3 Ag6 N2 164.8(2) . .
N3 Ag6 O7 88.8(2) . .
N2 Ag6 O7 99.6(2) . .
C2 C1 Ag4 150.4(3) . .
C2 C1 Ag3 108.0(3) . .
Ag4 C1 Ag3 82.10(12) . .
C2 C1 Ag5 123.8(3) . .
Ag4 C1 Ag5 83.97(13) . .
Ag3 C1 Ag5 85.18(13) . .
C2 C1 Ag2 89.9(3) . .
Ag4 C1 Ag2 85.17(13) . .
Ag3 C1 Ag2 161.10(18) . .
Ag5 C1 Ag2 79.62(12) . .
C1 C2 C3 173.8(4) . .
C1 C2 Ag2 62.8(2) . .
C3 C2 Ag2 122.3(2) . .
C4 C3 C8 120.0 . .
C4 C3 C2 119.7(2) . .
C8 C3 C2 120.1(2) . .
C3 C4 C5 120.0 . .
C3 C4 H4 120.0 . .
C5 C4 H4 120.0 . .
C6 C5 C4 120.0 . .
C6 C5 H5 120.0 . .
C4 C5 H5 120.0 . .
C7 C6 C5 120.0 . .
C7 C6 N1 119.8(3) . .
C5 C6 N1 120.1(3) . .
C8 C7 C6 120.0 . .
C8 C7 H7 120.0 . .
C6 C7 H7 120.0 . .
C7 C8 C3 120.0 . .
C7 C8 H8 120.0 . .
C3 C8 H8 120.0 . .
O4 C9 O3 129.4(4) . .
O4 C9 C10 114.4(4) . .
O3 C9 C10 116.2(4) . .
F2 C10 F16 66.1(13) . .
F2 C10 F1 114.0(10) . .
F16 C10 F1 129.8(12) . .
F2 C10 F17 121.8(12) . .
F16 C10 F17 111.5(16) . .
F1 C10 F17 22.0(19) . .
F2 C10 F3 104.6(7) . .
F16 C10 F3 40.5(13) . .
F1 C10 F3 103.2(10) . .
F17 C10 F3 81.3(15) . .
F2 C10 F18 38.1(11) . .
F16 C10 F18 102.5(12) . .
F1 C10 F18 82.7(17) . .
F17 C10 F18 99.1(17) . .
F3 C10 F18 135.4(9) . .
F2 C10 C9 114.6(7) . .
F16 C10 C9 115.4(7) . .
F1 C10 C9 109.3(8) . .
F17 C10 C9 116.9(11) . .
F3 C10 C9 110.3(6) . .
F18 C10 C9 108.9(8) . .
O6 C11 O5 129.8(4) . .
O6 C11 C12 114.6(4) . .
O5 C11 C12 115.6(4) . .
F5 C12 F21 35.0(14) . .
F5 C12 F6 108.7(15) . .
F21 C12 F6 133.3(14) . .
F5 C12 F20 130.7(11) . .
F21 C12 F20 111.2(12) . .
F6 C12 F20 66.4(14) . .
F5 C12 F4 102.5(14) . .
F21 C12 F4 71.2(14) . .
F6 C12 F4 108.4(16) . .
F20 C12 F4 44.9(12) . .
F5 C12 F19 69.7(16) . .
F21 C12 F19 102.7(9) . .
F6 C12 F19 43.0(16) . .
F20 C12 F19 105.3(11) . .
F4 C12 F19 134.5(11) . .
F5 C12 C11 113.6(11) . .
F21 C12 C11 112.5(8) . .
F6 C12 C11 110.0(11) . .
F20 C12 C11 113.8(7) . .
F4 C12 C11 113.3(9) . .
F19 C12 C11 110.6(8) . .
O8 C13 O7 130.7(4) . .
O8 C13 C14 114.3(4) . .
O7 C13 C14 115.0(5) . .
F24 C14 F9 123.5(10) . .
F24 C14 F22 113.5(12) . .
F9 C14 F22 59.9(7) . .
F24 C14 F8 67.9(9) . .
F9 C14 F8 110.0(11) . .
F22 C14 F8 55.0(9) . .
F24 C14 F7 34.4(7) . .
F9 C14 F7 112.2(10) . .
F22 C14 F7 140.6(9) . .
F8 C14 F7 102.3(7) . .
F24 C14 F23 110.8(10) . .
F9 C14 F23 37.6(6) . .
F22 C14 F23 97.5(7) . .
F8 C14 F23 143.0(9) . .
F7 C14 F23 83.7(8) . .
F24 C14 C13 117.7(8) . .
F9 C14 C13 116.1(7) . .
F22 C14 C13 110.3(8) . .
F8 C14 C13 107.9(8) . .
F7 C14 C13 107.3(7) . .
F23 C14 C13 104.8(7) . .
O10 C15 O9 128.9(4) . .
O10 C15 C16 116.8(4) . .
O9 C15 C16 114.3(4) . .
F27 C16 F26 119(3) . .
F27 C16 F11 37(5) . .
F26 C16 F11 127.8(18) . .
F27 C16 F12 132(2) . .
F26 C16 F12 38(4) . .
F11 C16 F12 112.7(9) . .
F27 C16 F10 69(5) . .
F26 C16 F10 67(4) . .
F11 C16 F10 104.3(7) . .
F12 C16 F10 104.4(7) . .
F27 C16 F25 93(3) . .
F26 C16 F25 98(3) . .
F11 C16 F25 57(3) . .
F12 C16 F25 63(3) . .
F10 C16 F25 142.5(11) . .
F27 C16 C15 117(2) . .
F26 C16 C15 117.4(18) . .
F11 C16 C15 113.8(7) . .
F12 C16 C15 110.4(6) . .
F10 C16 C15 110.7(5) . .
F25 C16 C15 106.7(12) . .
O12 C17 O11 129.5(5) . .
O12 C17 C18 115.5(5) . .
O11 C17 C18 115.0(5) . .
F29 C18 F30 108(3) . .
F29 C18 F15 68(3) . .
F30 C18 F15 126.4(16) . .
F29 C18 F14 131(3) . .
F30 C18 F14 29(3) . .
F15 C18 F14 113.7(14) . .
F29 C18 F28 110(2) . .
F30 C18 F28 88(2) . .
F15 C18 F28 50.4(16) . .
F14 C18 F28 65(2) . .
F29 C18 F13 42(4) . .
F30 C18 F13 74(3) . .
F15 C18 F13 108.1(10) . .
F14 C18 F13 102.2(11) . .
F28 C18 F13 132.6(10) . .
F29 C18 C17 115(2) . .
F30 C18 C17 117.4(15) . .
F15 C18 C17 110.8(7) . .
F14 C18 C17 109.1(8) . .
F28 C18 C17 114.6(9) . .
F13 C18 C17 112.7(9) . .
N2 C19 C20 179.7(11) . .
C19 C20 H1 109.5 . .
C19 C20 H2 109.5 . .
H1 C20 H2 109.5 . .
C19 C20 H3 109.5 . .
H1 C20 H3 109.5 . .
H2 C20 H3 109.5 . .
N3 C21 C22 178.1(8) . .
C21 C22 H9 109.5 . .
C21 C22 H10 109.5 . .
H9 C22 H10 109.5 . .
C21 C22 H11 109.5 . .
H9 C22 H11 109.5 . .
H10 C22 H11 109.5 . .
N4 C23 C24 179.1(6) . .
C23 C24 H12 109.5 . .
C23 C24 H13 109.5 . .
H12 C24 H13 109.5 . .
C23 C24 H14 109.5 . .
H12 C24 H14 109.5 . .
H13 C24 H14 109.5 . .
O2 N1 O1 123.1(4) . .
O2 N1 C6 119.1(4) . .
O1 N1 C6 117.8(4) . .
C19 N2 Ag6 175.8(6) . .
C21 N3 Ag6 175.5(6) . .
C23 N4 Ag3 175.6(4) . .
N1 O1 Ag3 116.8(3) . 2_656
C9 O3 Ag2 117.4(3) . .
C9 O3 Ag1 135.4(3) . 1_655
Ag2 O3 Ag1 104.29(11) . 1_655
C9 O4 Ag5 131.5(3) . .
C11 O5 Ag1 122.1(2) . 1_655
C11 O5 Ag2 132.3(3) . .
Ag1 O5 Ag2 100.70(10) 1_655 .
C11 O6 Ag4 128.1(3) . 1_655
C13 O7 Ag2 124.0(3) . .
C13 O7 Ag6 141.7(3) . .
Ag2 O7 Ag6 94.09(12) . .
C13 O8 Ag4 123.0(3) . .
C15 O9 Ag3 118.3(2) . .
C15 O9 Ag1 110.0(2) . .
Ag3 O9 Ag1 77.14(8) . .
C15 O10 Ag5 118.4(2) . .
C17 O11 Ag1 123.6(3) . .
C17 O12 Ag5 119.9(3) . .

loop_
_geom_bond_atom_site_label_1
_geom_bond_atom_site_label_2
_geom_bond_distance
_geom_bond_site_symmetry_2
Ag1 O11 2.241(3) .
Ag1 O5 2.376(3) 1_455
Ag1 O9 2.393(3) .
Ag1 O3 2.438(3) 1_455
Ag1 Ag3 2.9842(5) .
Ag1 Ag5 2.9934(5) .
Ag1 Ag4 3.0606(5) .
Ag2 O7 2.274(3) .
Ag2 O3 2.335(3) .
Ag2 C1 2.343(4) .
Ag2 O5 2.517(3) .
Ag2 C2 2.635(4) .
Ag2 Ag5 2.9696(5) .
Ag2 Ag4 3.0491(5) .
Ag3 N4 2.208(4) .
Ag3 C1 2.287(4) .
Ag3 O9 2.393(3) .
Ag3 O1 2.590(3) 2_656
Ag3 Ag4 2.9207(5) .
Ag3 Ag5 3.1005(6) .
Ag4 C1 2.158(4) .
Ag4 O8 2.273(3) .
Ag4 O6 2.285(3) 1_455
Ag4 Ag5 2.9803(5) .
Ag5 C1 2.295(4) .
Ag5 O10 2.331(3) .
Ag5 O4 2.350(3) .
Ag5 O12 2.375(4) .
Ag6 N3 2.132(7) .
Ag6 N2 2.141(7) .
Ag6 O7 2.652(4) .
C1 C2 1.208(5) .
C2 C3 1.434(4) .
C3 C4 1.3900 .
C3 C8 1.3900 .
C4 C5 1.3900 .
C4 H4 0.9300 .
C5 C6 1.3900 .
C5 H5 0.9300 .
C6 C7 1.3900 .
C6 N1 1.430(4) .
C7 C8 1.3900 .
C7 H7 0.9300 .
C8 H8 0.9300 .
C9 O4 1.205(5) .
C9 O3 1.236(5) .
C9 C10 1.552(6) .
C10 F2 1.224(14) .
C10 F16 1.255(14) .
C10 F1 1.284(15) .
C10 F17 1.28(2) .
C10 F3 1.380(12) .
C10 F18 1.391(15) .
C11 O6 1.231(5) .
C11 O5 1.232(5) .
C11 C12 1.547(6) .
C12 F5 1.248(17) .
C12 F21 1.272(13) .
C12 F6 1.277(19) .
C12 F20 1.282(12) .
C12 F4 1.304(16) .
C12 F19 1.320(13) .
C13 O8 1.226(6) .
C13 O7 1.227(6) .
C13 C14 1.583(9) .
C14 F24 1.164(12) .
C14 F9 1.191(11) .
C14 F22 1.311(14) .
C14 F8 1.339(14) .
C14 F7 1.423(12) .
C14 F23 1.469(13) .
C15 O10 1.226(5) .
C15 O9 1.254(4) .
C15 C16 1.537(6) .
C16 F27 1.13(3) .
C16 F26 1.19(3) .
C16 F11 1.289(9) .
C16 F12 1.300(10) .
C16 F10 1.350(8) .
C16 F25 1.44(3) .
C17 O12 1.210(6) .
C17 O11 1.230(6) .
C17 C18 1.538(7) .
C18 F29 1.17(3) .
C18 F30 1.22(3) .
C18 F15 1.303(11) .
C18 F14 1.306(15) .
C18 F28 1.32(2) .
C18 F13 1.333(13) .
C19 N2 1.124(9) .
C19 C20 1.440(12) .
C20 H1 0.9600 .
C20 H2 0.9600 .
C20 H3 0.9600 .
C21 N3 1.106(9) .
C21 C22 1.447(11) .
C22 H9 0.9600 .
C22 H10 0.9600 .
C22 H11 0.9600 .
C23 N4 1.118(5) .
C23 C24 1.445(6) .
C24 H12 0.9600 .
C24 H13 0.9600 .
C24 H14 0.9600 .
N1 O2 1.213(6) .
N1 O1 1.228(6) .
O1 Ag3 2.590(3) 2_656
O3 Ag1 2.438(3) 1_655
O5 Ag1 2.376(3) 1_655
O6 Ag4 2.285(3) 1_655
